data_1577066
loop_
_publ_author_name
'Liu, Luyao'
'Lou, Jingli'
'Wan, Jiaxing'
'Li, Yin'
'Xiong, Hao'
'Huang, Yu'
'Yang, Dezhi'
'Zhang, Han'
'Tang, Ben Zhong'
'Wang, Zhiming'

_publ_section_title
;
 A novel lactam-based AIE building block for high-performance deep-blue
 electroluminescent materials.
;
_journal_issue 20
_journal_name_full 'Chemical science'
_journal_page_first 9921
_journal_page_last 9929
_journal_paper_doi 10.1039/d6sc00940a
_journal_volume 17
_journal_year 2026
_chemical_formula_moiety 'C45 H30 N2 O'
_chemical_formula_sum 'C45 H30 N2 O'
_chemical_formula_weight 614.71
_space_group_crystal_system monoclinic
_space_group_IT_number 15
_space_group_name_Hall '-C 2yc'
_space_group_name_H-M_alt 'C 1 2/c 1'
_atom_sites_solution_hydrogens geom
_atom_sites_solution_primary direct
_audit_creation_date 2025-07-03
_audit_creation_method
;
Olex2 1.5-beta
(compiled 2022.04.07 svn.rca3783a0 for OlexSys, GUI svn.r6439)
;
_audit_update_record
;
2026-01-28 deposited with the CCDC.	2026-03-31 downloaded from the CCDC.
;
_cell_angle_alpha 90
_cell_angle_beta 91.6540(10)
_cell_angle_gamma 90
_cell_formula_units_Z 8
_cell_length_a 11.91870(10)
_cell_length_b 19.0723(2)
_cell_length_c 29.5542(3)
_cell_measurement_reflns_used 15376
_cell_measurement_temperature 120.00(10)
_cell_measurement_theta_max 74.6510
_cell_measurement_theta_min 2.9960
_cell_volume 6715.37(11)
_computing_cell_refinement 'CrysAlisPro 1.171.43.143a (Rigaku OD, 2024)'
_computing_data_collection 'CrysAlisPro system (CCD 43.143a 64-bit (release 25-10-2024))'
_computing_data_reduction 'CrysAlisPro 1.171.43.143a (Rigaku OD, 2024)'
_computing_molecular_graphics 'Olex2 1.5-beta (Dolomanov et al., 2009)'
_computing_publication_material 'Olex2 1.5-beta (Dolomanov et al., 2009)'
_computing_structure_refinement 'SHELXL 2018/3 (Sheldrick, 2015)'
_computing_structure_solution 'SHELXS  (Sheldrick, 2008)'
_diffrn_ambient_environment N~2~
_diffrn_ambient_temperature 120.00(10)
_diffrn_detector 'Hybrid Pixel Array Detector'
_diffrn_detector_area_resol_mean 10.0000
_diffrn_detector_type HyPix
_diffrn_measured_fraction_theta_full 0.995
_diffrn_measured_fraction_theta_max 0.952
_diffrn_measurement_details
;
List of Runs (angles in degrees, time in seconds):

  # Type    Start    End  Width  t~exp~   \w     \q     \k     \f   Frames
#--------------------------------------------------------------------------
  1  \w     35.00  78.00   0.50    0.10    --  107.57 -77.00 120.00   86
  2  \w     43.00  78.00   0.50    0.10    --  107.57 -77.00  30.00   70
  3  \w     34.00  78.00   0.50    0.10    --  107.57 -77.00 -30.00   88
  4  \w     37.00  77.00   0.50    0.10    --  107.57 -77.00 -90.00   80
  5  \w     42.00  76.00   0.50    0.10    --  107.57 -77.00-180.00   68
  6  \w     95.00 138.00   0.50    0.10    --  107.57  15.00 -90.00   86
  7  \w     94.00 175.00   0.50    0.10    --  107.57  60.00  90.00  162
  8  \w    -25.00  11.00   0.50    0.10    --   43.18 -38.00 150.00   72
  9  \w    -22.00   5.00   0.50    0.10    --   43.18 -60.00 -49.00   54
 10  \w    -32.00  -6.00   0.50    0.10    --   43.18 -38.00-180.00   52
 11  \w      0.00  65.00   0.50    0.10    --   43.18 -99.00-150.00  130
 12  \w    -15.00  31.00   0.50    0.10    --  -43.18  38.00 -30.00   92
 13  \w    -10.00  34.00   0.50    0.10    --  -43.18  38.00   0.00   88
 14  \w    -45.00  27.00   0.50    0.10    --  -43.18  60.00  90.00  144
 15  \w    -55.00 -29.00   0.50    0.10    -- -103.00  77.00  60.00   52
 16  \w    -69.00 -34.00   0.50    0.10    -- -103.00  77.00  30.00   70
 17  \w    -66.00 -39.00   0.50    0.10    -- -103.00  77.00 -30.00   54
 18  \w    -66.00 -31.00   0.50    0.10    -- -103.00  77.00-180.00   70
 19  \w   -133.00 -96.00   0.50    0.10    -- -103.00 -15.00 -30.00   74
 20  \w   -163.00-118.00   0.50    0.10    -- -103.00 -30.00  30.00   90
 21  \w   -167.00-140.00   0.50    0.10    -- -103.00 -60.00 -49.00   54
 22  \w   -114.00 -88.00   0.50    0.10    -- -103.00 -15.00  30.00   52
 23  \w   -146.00 -89.00   0.50    0.10    -- -103.00 -30.00-180.00  114
 24  \w   -132.00 -88.00   0.50    0.10    -- -103.00 -15.00-180.00   88
 25  \w    -55.00 -30.00   0.50    0.10    -- -103.00 126.00  60.00   50
 26  \w   -101.00 -72.00   0.50    0.10    -- -103.00 126.00  60.00   58
 27  \w   -133.00 -93.00   0.50    0.10    -- -103.00 -15.00 120.00   80
;
_diffrn_measurement_device 'four-circle diffractometer'
_diffrn_measurement_device_type 'ROD, Synergy Custom system, HyPix'
_diffrn_measurement_method '\w scans'
_diffrn_orient_matrix_type 'CrysAlisPro convention (1999,Acta A55,543-557)'
_diffrn_orient_matrix_UB_11 -0.0775653000
_diffrn_orient_matrix_UB_12 -0.0532847000
_diffrn_orient_matrix_UB_13 0.0227316000
_diffrn_orient_matrix_UB_21 0.0959719000
_diffrn_orient_matrix_UB_22 -0.0197744000
_diffrn_orient_matrix_UB_23 0.0336709000
_diffrn_orient_matrix_UB_31 -0.0388132000
_diffrn_orient_matrix_UB_32 0.0573621000
_diffrn_orient_matrix_UB_33 0.0326911000
_diffrn_radiation_monochromator mirror
_diffrn_radiation_probe x-ray
_diffrn_radiation_type 'Cu K\a'
_diffrn_radiation_wavelength 1.54184
_diffrn_reflns_av_R_equivalents 0.0194
_diffrn_reflns_av_unetI/netI 0.0174
_diffrn_reflns_Laue_measured_fraction_full 0.995
_diffrn_reflns_Laue_measured_fraction_max 0.952
_diffrn_reflns_limit_h_max 13
_diffrn_reflns_limit_h_min -14
_diffrn_reflns_limit_k_max 23
_diffrn_reflns_limit_k_min -22
_diffrn_reflns_limit_l_max 36
_diffrn_reflns_limit_l_min -35
_diffrn_reflns_number 20614
_diffrn_reflns_point_group_measured_fraction_full 0.995
_diffrn_reflns_point_group_measured_fraction_max 0.952
_diffrn_reflns_theta_full 67.684
_diffrn_reflns_theta_max 74.979
_diffrn_reflns_theta_min 2.992
_diffrn_source 'Rotating-anode X-ray tube'
_diffrn_source_type 'Rigaku (Cu) X-ray Source'
_exptl_absorpt_coefficient_mu 0.562
_exptl_absorpt_correction_T_max 1.00000
_exptl_absorpt_correction_T_min 0.54452
_exptl_absorpt_correction_type multi-scan
_exptl_absorpt_process_details
;
CrysAlisPro 1.171.43.143a (Rigaku Oxford Diffraction, 2024)
Empirical absorption correction using spherical harmonics,
implemented in SCALE3 ABSPACK scaling algorithm.
;
_exptl_crystal_colour 'clear light colourless'
_exptl_crystal_density_diffrn 1.216
_exptl_crystal_description block
_exptl_crystal_F_000 2576
_exptl_crystal_size_max 0.15
_exptl_crystal_size_mid 0.12
_exptl_crystal_size_min 0.1
_refine_diff_density_max 0.203
_refine_diff_density_min -0.237
_refine_diff_density_rms 0.040
_refine_ls_extinction_method none
_refine_ls_goodness_of_fit_ref 1.014
_refine_ls_hydrogen_treatment constr
_refine_ls_matrix_type full
_refine_ls_number_parameters 433
_refine_ls_number_reflns 6574
_refine_ls_number_restraints 0
_refine_ls_restrained_S_all 1.014
_refine_ls_R_factor_all 0.0410
_refine_ls_R_factor_gt 0.0391
_refine_ls_shift/su_max 0.001
_refine_ls_shift/su_mean 0.000
_refine_ls_structure_factor_coef Fsqd
_refine_ls_weighting_details 'w=1/[\s^2^(Fo^2^)+(0.0653P)^2^+3.3523P] where P=(Fo^2^+2Fc^2^)/3'
_refine_ls_weighting_scheme calc
_refine_ls_wR_factor_gt 0.1078
_refine_ls_wR_factor_ref 0.1097
_reflns_Friedel_coverage 0.000
_reflns_number_gt 6164
_reflns_number_total 6574
_reflns_threshold_expression 'I > 2\s(I)'
_cod_data_source_file d6sc00940a2.cif
_cod_data_source_block papp
_cod_depositor_comments 'Adding full bibliography for 1577064--1577066.cif.'
_cod_database_code 1577066
_shelx_shelxl_version_number 2018/3
_shelx_space_group_comment
;
The symmetry employed for this shelxl refinement is uniquely defined
by the following loop, which should always be used as a source of
symmetry information in preference to the above space-group names.
They are only intended as comments.
;
_olex2_refinement_description
;
1. Fixed Uiso
 At 1.2 times of:
  All C(H) groups
2.a Aromatic/amide H refined with riding coordinates:
 C2(H2), C3(H3), C4(H4), C5(H5), C8(H8), C9(H9), C10(H10), C11(H11), C14(H14),
 C16(H16), C17(H17), C18(H18), C20(H20), C21(H21), C23(H23), C28(H28), C29(H29),
  C30(H30), C31(H31), C32(H32), C34(H34), C35(H35), C36(H36), C37(H37),
 C38(H38), C40(H40), C41(H41), C42(H42), C43(H43), C44(H44)
;
_smtbx_masks_void_probe_radius 1.2
_smtbx_masks_void_truncation_radius 1.2
_olex2_submission_special_instructions 'No special instructions were received'
_oxdiff_exptl_absorpt_empirical_details
;
Empirical correction (ABSPACK) includes:
- Absorption correction using spherical harmonics
- Frame scaling
;
_oxdiff_exptl_absorpt_empirical_full_max 1.639
_oxdiff_exptl_absorpt_empirical_full_min 0.683

loop_
_space_group_symop_operation_xyz
'x, y, z'
'-x, y, -z+1/2'
'x+1/2, y+1/2, z'
'-x+1/2, y+1/2, -z+1/2'
'-x, -y, -z'
'x, -y, z-1/2'
'-x+1/2, -y+1/2, -z'
'x+1/2, -y+1/2, z-1/2'

loop_
_atom_site_label
_atom_site_type_symbol
_atom_site_fract_x
_atom_site_fract_y
_atom_site_fract_z
_atom_site_U_iso_or_equiv
_atom_site_adp_type
_atom_site_occupancy
_atom_site_site_symmetry_order
_atom_site_calc_flag
_atom_site_refinement_flags_posn
_atom_site_refinement_flags_adp
_atom_site_refinement_flags_occupancy
_atom_site_disorder_assembly
_atom_site_disorder_group
O1 O 0.52434(6) 0.41617(5) 0.54387(3) 0.03533(19) Uani 1 1 d . . . . .
N1 N 1.24021(7) 0.37290(5) 0.68021(3) 0.0270(2) Uani 1 1 d . . . . .
N2 N 0.57823(7) 0.37239(5) 0.47599(3) 0.0272(2) Uani 1 1 d . . . . .
C1 C 1.24845(9) 0.30210(6) 0.69215(4) 0.0273(2) Uani 1 1 d . . . . .
C2 C 1.21091(10) 0.24337(6) 0.66834(4) 0.0331(2) Uani 1 1 d . . . . .
H2 H 1.170591 0.247555 0.640274 0.040 Uiso 1 1 calc R U . . .
C3 C 1.23486(11) 0.17840(7) 0.68733(5) 0.0408(3) Uani 1 1 d . . . . .
H3 H 1.211104 0.137176 0.671766 0.049 Uiso 1 1 calc R U . . .
C4 C 1.29316(12) 0.17220(7) 0.72885(5) 0.0440(3) Uani 1 1 d . . . . .
H4 H 1.309299 0.126897 0.740715 0.053 Uiso 1 1 calc R U . . .
C5 C 1.32764(10) 0.23063(7) 0.75287(4) 0.0375(3) Uani 1 1 d . . . . .
H5 H 1.366162 0.226025 0.781303 0.045 Uiso 1 1 calc R U . . .
C6 C 1.30477(9) 0.29677(6) 0.73455(4) 0.0295(2) Uani 1 1 d . . . . .
C7 C 1.32952(9) 0.36714(6) 0.74940(4) 0.0295(2) Uani 1 1 d . . . . .
C8 C 1.37967(10) 0.39489(7) 0.78883(4) 0.0361(3) Uani 1 1 d . . . . .
H8 H 1.405721 0.364869 0.812534 0.043 Uiso 1 1 calc R U . . .
C9 C 1.39059(11) 0.46655(7) 0.79265(4) 0.0411(3) Uani 1 1 d . . . . .
H9 H 1.424237 0.486111 0.819311 0.049 Uiso 1 1 calc R U . . .
C10 C 1.35268(11) 0.51085(7) 0.75772(4) 0.0402(3) Uani 1 1 d . . . . .
H10 H 1.361986 0.560061 0.761078 0.048 Uiso 1 1 calc R U . . .
C11 C 1.30186(10) 0.48498(6) 0.71831(4) 0.0332(2) Uani 1 1 d . . . . .
H11 H 1.275882 0.515372 0.694790 0.040 Uiso 1 1 calc R U . . .
C12 C 1.29067(9) 0.41249(6) 0.71478(4) 0.0273(2) Uani 1 1 d . . . . .
C13 C 1.20895(9) 0.39785(5) 0.63585(4) 0.0257(2) Uani 1 1 d . . . . .
C14 C 1.09735(9) 0.39403(6) 0.62093(4) 0.0272(2) Uani 1 1 d . . . . .
H14 H 1.042178 0.376605 0.640592 0.033 Uiso 1 1 calc R U . . .
C15 C 1.06592(9) 0.41565(5) 0.57722(4) 0.0262(2) Uani 1 1 d . . . . .
C16 C 1.29046(9) 0.42330(6) 0.60764(4) 0.0288(2) Uani 1 1 d . . . . .
H16 H 1.366601 0.425836 0.617934 0.035 Uiso 1 1 calc R U . . .
C17 C 1.25973(9) 0.44509(6) 0.56411(4) 0.0307(2) Uani 1 1 d . . . . .
H17 H 1.315072 0.462728 0.544606 0.037 Uiso 1 1 calc R U . . .
C18 C 1.14832(9) 0.44114(6) 0.54904(4) 0.0284(2) Uani 1 1 d . . . . .
H18 H 1.128155 0.455991 0.519222 0.034 Uiso 1 1 calc R U . . .
C19 C 0.94619(9) 0.41127(5) 0.56163(4) 0.0268(2) Uani 1 1 d . . . . .
C20 C 0.86008(9) 0.42905(6) 0.59112(4) 0.0310(2) Uani 1 1 d . . . . .
H20 H 0.878629 0.444026 0.621063 0.037 Uiso 1 1 calc R U . . .
C21 C 0.74906(9) 0.42493(6) 0.57697(4) 0.0309(2) Uani 1 1 d . . . . .
H21 H 0.691768 0.437264 0.597195 0.037 Uiso 1 1 calc R U . . .
C22 C 0.72003(9) 0.40268(5) 0.53294(4) 0.0274(2) Uani 1 1 d . . . . .
C23 C 0.91774(9) 0.38854(5) 0.51821(4) 0.0263(2) Uani 1 1 d . . . . .
H23 H 0.975576 0.376582 0.498151 0.032 Uiso 1 1 calc R U . . .
C24 C 0.80468(9) 0.38284(5) 0.50327(4) 0.0258(2) Uani 1 1 d . . . . .
C25 C 0.77290(9) 0.35693(5) 0.45877(4) 0.0265(2) Uani 1 1 d . . . . .
C26 C 0.66232(9) 0.35229(5) 0.44641(4) 0.0263(2) Uani 1 1 d . . . . .
C27 C 0.62663(9) 0.32804(6) 0.40021(4) 0.0276(2) Uani 1 1 d . . . . .
C28 C 0.64662(10) 0.25930(6) 0.38709(4) 0.0310(2) Uani 1 1 d . . . . .
H28 H 0.674710 0.226288 0.408660 0.037 Uiso 1 1 calc R U . . .
C29 C 0.62572(11) 0.23872(7) 0.34266(4) 0.0378(3) Uani 1 1 d . . . . .
H29 H 0.640683 0.191858 0.333757 0.045 Uiso 1 1 calc R U . . .
C30 C 0.58317(11) 0.28619(8) 0.31129(4) 0.0425(3) Uani 1 1 d . . . . .
H30 H 0.569484 0.272141 0.280788 0.051 Uiso 1 1 calc R U . . .
C31 C 0.56054(11) 0.35428(7) 0.32443(4) 0.0423(3) Uani 1 1 d . . . . .
H31 H 0.529917 0.386657 0.302996 0.051 Uiso 1 1 calc R U . . .
C32 C 0.58226(10) 0.37551(7) 0.36862(4) 0.0352(3) Uani 1 1 d . . . . .
H32 H 0.566944 0.422377 0.377397 0.042 Uiso 1 1 calc R U . . .
C33 C 0.46164(9) 0.35718(6) 0.46407(4) 0.0282(2) Uani 1 1 d . . . . .
C34 C 0.42602(10) 0.28805(6) 0.46509(4) 0.0329(2) Uani 1 1 d . . . . .
H34 H 0.477077 0.251742 0.473476 0.040 Uiso 1 1 calc R U . . .
C35 C 0.31486(11) 0.27235(7) 0.45374(4) 0.0375(3) Uani 1 1 d . . . . .
H35 H 0.289674 0.225093 0.454030 0.045 Uiso 1 1 calc R U . . .
C36 C 0.24102(10) 0.32571(7) 0.44203(4) 0.0394(3) Uani 1 1 d . . . . .
H36 H 0.164772 0.315106 0.434690 0.047 Uiso 1 1 calc R U . . .
C37 C 0.27779(10) 0.39449(7) 0.44097(4) 0.0377(3) Uani 1 1 d . . . . .
H37 H 0.226750 0.430818 0.432611 0.045 Uiso 1 1 calc R U . . .
C38 C 0.38897(10) 0.41083(6) 0.45207(4) 0.0324(2) Uani 1 1 d . . . . .
H38 H 0.414392 0.458016 0.451399 0.039 Uiso 1 1 calc R U . . .
C39 C 0.85969(9) 0.33377(6) 0.42664(4) 0.0282(2) Uani 1 1 d . . . . .
C40 C 0.90427(10) 0.26642(6) 0.43050(4) 0.0354(3) Uani 1 1 d . . . . .
H40 H 0.884783 0.237767 0.455362 0.043 Uiso 1 1 calc R U . . .
C41 C 0.97674(11) 0.24055(7) 0.39855(5) 0.0416(3) Uani 1 1 d . . . . .
H41 H 1.005344 0.194198 0.401275 0.050 Uiso 1 1 calc R U . . .
C42 C 1.00690(10) 0.28218(8) 0.36302(5) 0.0433(3) Uani 1 1 d . . . . .
H42 H 1.054964 0.264312 0.340666 0.052 Uiso 1 1 calc R U . . .
C43 C 0.96718(12) 0.35021(8) 0.35982(5) 0.0470(3) Uani 1 1 d . . . . .
H43 H 0.990458 0.379460 0.335817 0.056 Uiso 1 1 calc R U . . .
C44 C 0.89373(11) 0.37614(7) 0.39129(4) 0.0381(3) Uani 1 1 d . . . . .
H44 H 0.866668 0.422860 0.388697 0.046 Uiso 1 1 calc R U . . .
C82 C 0.60070(9) 0.39895(6) 0.51922(4) 0.0282(2) Uani 1 1 d . . . . .

loop_
_atom_site_aniso_label
_atom_site_aniso_U_11
_atom_site_aniso_U_22
_atom_site_aniso_U_33
_atom_site_aniso_U_23
_atom_site_aniso_U_13
_atom_site_aniso_U_12
O1 0.0259(4) 0.0412(5) 0.0386(4) -0.0085(4) -0.0045(3) 0.0038(3)
N1 0.0260(4) 0.0268(5) 0.0278(5) 0.0021(4) -0.0062(3) 0.0012(3)
N2 0.0239(4) 0.0250(4) 0.0323(5) -0.0017(4) -0.0071(4) 0.0017(3)
C1 0.0225(5) 0.0283(5) 0.0310(5) 0.0035(4) -0.0014(4) 0.0023(4)
C2 0.0306(6) 0.0322(6) 0.0360(6) 0.0010(5) -0.0053(5) -0.0014(4)
C3 0.0427(7) 0.0281(6) 0.0512(7) 0.0003(5) -0.0061(6) -0.0029(5)
C4 0.0449(7) 0.0301(6) 0.0564(8) 0.0119(6) -0.0099(6) 0.0019(5)
C5 0.0349(6) 0.0367(6) 0.0402(6) 0.0099(5) -0.0085(5) 0.0020(5)
C6 0.0236(5) 0.0334(6) 0.0313(5) 0.0042(4) -0.0026(4) 0.0008(4)
C7 0.0255(5) 0.0337(6) 0.0292(5) 0.0031(4) -0.0018(4) 0.0015(4)
C8 0.0367(6) 0.0429(7) 0.0283(6) 0.0023(5) -0.0057(5) 0.0004(5)
C9 0.0480(7) 0.0454(7) 0.0293(6) -0.0062(5) -0.0073(5) -0.0036(6)
C10 0.0485(7) 0.0341(6) 0.0376(6) -0.0057(5) -0.0031(5) -0.0016(5)
C11 0.0371(6) 0.0303(6) 0.0318(6) 0.0007(4) -0.0030(5) 0.0025(5)
C12 0.0236(5) 0.0316(6) 0.0266(5) -0.0003(4) -0.0026(4) 0.0010(4)
C13 0.0264(5) 0.0239(5) 0.0265(5) 0.0000(4) -0.0055(4) 0.0024(4)
C14 0.0243(5) 0.0269(5) 0.0303(5) 0.0024(4) -0.0027(4) 0.0008(4)
C15 0.0258(5) 0.0222(5) 0.0302(5) -0.0010(4) -0.0055(4) 0.0020(4)
C16 0.0233(5) 0.0303(5) 0.0324(5) -0.0013(4) -0.0051(4) 0.0007(4)
C17 0.0289(5) 0.0327(6) 0.0304(6) 0.0015(4) -0.0009(4) -0.0025(4)
C18 0.0316(5) 0.0265(5) 0.0269(5) 0.0015(4) -0.0058(4) 0.0006(4)
C19 0.0257(5) 0.0215(5) 0.0329(6) 0.0034(4) -0.0074(4) 0.0018(4)
C20 0.0301(6) 0.0323(6) 0.0300(5) -0.0020(4) -0.0075(4) 0.0026(4)
C21 0.0274(5) 0.0322(6) 0.0329(6) -0.0021(4) -0.0042(4) 0.0048(4)
C22 0.0257(5) 0.0227(5) 0.0334(6) -0.0002(4) -0.0068(4) 0.0021(4)
C23 0.0259(5) 0.0218(5) 0.0308(5) 0.0019(4) -0.0044(4) 0.0020(4)
C24 0.0270(5) 0.0189(5) 0.0311(5) 0.0021(4) -0.0062(4) 0.0015(4)
C25 0.0275(5) 0.0208(5) 0.0308(5) 0.0008(4) -0.0053(4) 0.0008(4)
C26 0.0277(5) 0.0198(5) 0.0311(5) 0.0016(4) -0.0054(4) 0.0010(4)
C27 0.0244(5) 0.0279(5) 0.0303(5) 0.0025(4) -0.0056(4) -0.0027(4)
C28 0.0311(5) 0.0291(6) 0.0325(6) 0.0007(4) -0.0067(4) -0.0031(4)
C29 0.0382(6) 0.0388(7) 0.0362(6) -0.0069(5) -0.0053(5) -0.0057(5)
C30 0.0420(7) 0.0561(8) 0.0287(6) -0.0013(5) -0.0100(5) -0.0110(6)
C31 0.0402(7) 0.0494(8) 0.0363(6) 0.0129(6) -0.0134(5) -0.0051(6)
C32 0.0338(6) 0.0323(6) 0.0388(6) 0.0065(5) -0.0089(5) -0.0013(5)
C33 0.0250(5) 0.0297(5) 0.0295(5) -0.0016(4) -0.0061(4) -0.0005(4)
C34 0.0340(6) 0.0299(6) 0.0345(6) 0.0010(5) -0.0064(5) -0.0016(5)
C35 0.0387(6) 0.0368(6) 0.0367(6) -0.0028(5) -0.0054(5) -0.0106(5)
C36 0.0293(6) 0.0502(7) 0.0382(6) -0.0069(5) -0.0079(5) -0.0060(5)
C37 0.0300(6) 0.0425(7) 0.0401(6) -0.0033(5) -0.0097(5) 0.0060(5)
C38 0.0299(6) 0.0302(6) 0.0366(6) -0.0026(5) -0.0070(4) 0.0018(4)
C39 0.0244(5) 0.0286(5) 0.0311(5) -0.0047(4) -0.0078(4) -0.0017(4)
C40 0.0347(6) 0.0333(6) 0.0376(6) -0.0045(5) -0.0092(5) 0.0058(5)
C41 0.0339(6) 0.0431(7) 0.0471(7) -0.0152(6) -0.0116(5) 0.0102(5)
C42 0.0267(6) 0.0573(8) 0.0457(7) -0.0210(6) -0.0026(5) 0.0004(5)
C43 0.0428(7) 0.0522(8) 0.0466(7) -0.0053(6) 0.0095(6) -0.0091(6)
C44 0.0375(6) 0.0330(6) 0.0437(7) -0.0019(5) 0.0026(5) -0.0030(5)
C82 0.0266(5) 0.0245(5) 0.0331(6) -0.0011(4) -0.0057(4) 0.0021(4)

loop_
_atom_type_symbol
_atom_type_description
_atom_type_scat_dispersion_real
_atom_type_scat_dispersion_imag
_atom_type_scat_source
C C 0.0181 0.0091 'International Tables Vol C Tables 4.2.6.8 and 6.1.1.4'
H H 0.0000 0.0000 'International Tables Vol C Tables 4.2.6.8 and 6.1.1.4'
N N 0.0311 0.0180 'International Tables Vol C Tables 4.2.6.8 and 6.1.1.4'
O O 0.0492 0.0322 'International Tables Vol C Tables 4.2.6.8 and 6.1.1.4'

loop_
_geom_angle_atom_site_label_1
_geom_angle_atom_site_label_2
_geom_angle_atom_site_label_3
_geom_angle
_geom_angle_site_symmetry_1
_geom_angle_site_symmetry_3
_geom_angle_publ_flag
C1 N1 C13 124.45(9) . . ?
C12 N1 C1 108.21(9) . . ?
C12 N1 C13 125.89(9) . . ?
C26 N2 C33 119.33(9) . . ?
C82 N2 C26 123.31(9) . . ?
C82 N2 C33 116.89(9) . . ?
N1 C1 C6 108.82(10) . . ?
C2 C1 N1 129.14(10) . . ?
C2 C1 C6 122.04(10) . . ?
C1 C2 H2 121.4 . . ?
C3 C2 C1 117.12(11) . . ?
C3 C2 H2 121.4 . . ?
C2 C3 H3 119.3 . . ?
C2 C3 C4 121.49(12) . . ?
C4 C3 H3 119.3 . . ?
C3 C4 H4 119.4 . . ?
C5 C4 C3 121.14(12) . . ?
C5 C4 H4 119.4 . . ?
C4 C5 H5 120.7 . . ?
C4 C5 C6 118.62(11) . . ?
C6 C5 H5 120.7 . . ?
C1 C6 C7 106.99(10) . . ?
C5 C6 C1 119.54(11) . . ?
C5 C6 C7 133.46(11) . . ?
C8 C7 C6 133.29(11) . . ?
C8 C7 C12 119.80(11) . . ?
C12 C7 C6 106.91(10) . . ?
C7 C8 H8 120.6 . . ?
C9 C8 C7 118.76(11) . . ?
C9 C8 H8 120.6 . . ?
C8 C9 H9 119.6 . . ?
C8 C9 C10 120.73(11) . . ?
C10 C9 H9 119.6 . . ?
C9 C10 H10 119.0 . . ?
C11 C10 C9 121.91(12) . . ?
C11 C10 H10 119.0 . . ?
C10 C11 H11 121.5 . . ?
C10 C11 C12 117.02(11) . . ?
C12 C11 H11 121.5 . . ?
N1 C12 C7 109.04(10) . . ?
C11 C12 N1 129.16(10) . . ?
C11 C12 C7 121.77(10) . . ?
C14 C13 N1 119.56(9) . . ?
C16 C13 N1 119.87(9) . . ?
C16 C13 C14 120.53(10) . . ?
C13 C14 H14 119.8 . . ?
C13 C14 C15 120.40(10) . . ?
C15 C14 H14 119.8 . . ?
C14 C15 C19 119.90(10) . . ?
C18 C15 C14 118.74(10) . . ?
C18 C15 C19 121.35(9) . . ?
C13 C16 H16 120.3 . . ?
C13 C16 C17 119.38(10) . . ?
C17 C16 H16 120.3 . . ?
C16 C17 H17 119.9 . . ?
C16 C17 C18 120.24(10) . . ?
C18 C17 H17 119.9 . . ?
C15 C18 H18 119.6 . . ?
C17 C18 C15 120.70(10) . . ?
C17 C18 H18 119.6 . . ?
C20 C19 C15 120.30(10) . . ?
C23 C19 C15 120.67(10) . . ?
C23 C19 C20 119.02(10) . . ?
C19 C20 H20 119.7 . . ?
C21 C20 C19 120.63(10) . . ?
C21 C20 H20 119.7 . . ?
C20 C21 H21 119.7 . . ?
C20 C21 C22 120.51(11) . . ?
C22 C21 H21 119.7 . . ?
C21 C22 C24 119.82(10) . . ?
C21 C22 C82 118.78(10) . . ?
C24 C22 C82 121.37(10) . . ?
C19 C23 H23 119.3 . . ?
C19 C23 C24 121.32(10) . . ?
C24 C23 H23 119.3 . . ?
C22 C24 C25 119.02(9) . . ?
C23 C24 C22 118.67(10) . . ?
C23 C24 C25 122.31(10) . . ?
C24 C25 C39 120.83(9) . . ?
C26 C25 C24 119.54(10) . . ?
C26 C25 C39 119.62(10) . . ?
N2 C26 C27 117.73(9) . . ?
C25 C26 N2 121.27(10) . . ?
C25 C26 C27 120.96(10) . . ?
C28 C27 C26 120.08(9) . . ?
C28 C27 C32 119.38(11) . . ?
C32 C27 C26 120.29(10) . . ?
C27 C28 H28 119.9 . . ?
C29 C28 C27 120.26(11) . . ?
C29 C28 H28 119.9 . . ?
C28 C29 H29 119.9 . . ?
C30 C29 C28 120.16(12) . . ?
C30 C29 H29 119.9 . . ?
C29 C30 H30 120.1 . . ?
C29 C30 C31 119.81(12) . . ?
C31 C30 H30 120.1 . . ?
C30 C31 H31 119.8 . . ?
C32 C31 C30 120.42(11) . . ?
C32 C31 H31 119.8 . . ?
C27 C32 H32 120.0 . . ?
C31 C32 C27 119.93(12) . . ?
C31 C32 H32 120.0 . . ?
C34 C33 N2 118.44(10) . . ?
C38 C33 N2 120.19(10) . . ?
C38 C33 C34 121.37(10) . . ?
C33 C34 H34 120.3 . . ?
C33 C34 C35 119.36(11) . . ?
C35 C34 H34 120.3 . . ?
C34 C35 H35 120.1 . . ?
C36 C35 C34 119.81(12) . . ?
C36 C35 H35 120.1 . . ?
C35 C36 H36 119.9 . . ?
C37 C36 C35 120.24(11) . . ?
C37 C36 H36 119.9 . . ?
C36 C37 H37 119.8 . . ?
C36 C37 C38 120.47(11) . . ?
C38 C37 H37 119.8 . . ?
C33 C38 C37 118.74(11) . . ?
C33 C38 H38 120.6 . . ?
C37 C38 H38 120.6 . . ?
C40 C39 C25 119.39(10) . . ?
C44 C39 C25 121.95(10) . . ?
C44 C39 C40 118.58(11) . . ?
C39 C40 H40 119.5 . . ?
C41 C40 C39 121.01(12) . . ?
C41 C40 H40 119.5 . . ?
C40 C41 H41 120.1 . . ?
C42 C41 C40 119.76(12) . . ?
C42 C41 H41 120.1 . . ?
C41 C42 H42 120.1 . . ?
C41 C42 C43 119.88(12) . . ?
C43 C42 H42 120.1 . . ?
C42 C43 H43 119.7 . . ?
C42 C43 C44 120.66(13) . . ?
C44 C43 H43 119.7 . . ?
C39 C44 C43 120.02(12) . . ?
C39 C44 H44 120.0 . . ?
C43 C44 H44 120.0 . . ?
O1 C82 N2 121.04(10) . . ?
O1 C82 C22 123.51(10) . . ?
N2 C82 C22 115.44(9) . . ?

loop_
_geom_bond_atom_site_label_1
_geom_bond_atom_site_label_2
_geom_bond_distance
_geom_bond_site_symmetry_2
_geom_bond_publ_flag
O1 C82 1.2267(14) . ?
N1 C1 1.3985(14) . ?
N1 C12 1.3928(14) . ?
N1 C13 1.4336(13) . ?
N2 C26 1.4024(14) . ?
N2 C33 1.4530(13) . ?
N2 C82 1.3932(14) . ?
C1 C2 1.3899(16) . ?
C1 C6 1.4080(15) . ?
C2 H2 0.9500 . ?
C2 C3 1.3865(17) . ?
C3 H3 0.9500 . ?
C3 C4 1.3976(19) . ?
C4 H4 0.9500 . ?
C4 C5 1.3776(19) . ?
C5 H5 0.9500 . ?
C5 C6 1.3964(16) . ?
C6 C7 1.4400(16) . ?
C7 C8 1.3981(16) . ?
C7 C12 1.4079(15) . ?
C8 H8 0.9500 . ?
C8 C9 1.3773(19) . ?
C9 H9 0.9500 . ?
C9 C10 1.3988(18) . ?
C10 H10 0.9500 . ?
C10 C11 1.3880(17) . ?
C11 H11 0.9500 . ?
C11 C12 1.3927(16) . ?
C13 C14 1.3910(14) . ?
C13 C16 1.3862(16) . ?
C14 H14 0.9500 . ?
C14 C15 1.3970(15) . ?
C15 C18 1.3933(16) . ?
C15 C19 1.4892(14) . ?
C16 H16 0.9500 . ?
C16 C17 1.3908(15) . ?
C17 H17 0.9500 . ?
C17 C18 1.3904(15) . ?
C18 H18 0.9500 . ?
C19 C20 1.4068(16) . ?
C19 C23 1.3871(15) . ?
C20 H20 0.9500 . ?
C20 C21 1.3784(15) . ?
C21 H21 0.9500 . ?
C21 C22 1.4025(16) . ?
C22 C24 1.4075(16) . ?
C22 C82 1.4693(14) . ?
C23 H23 0.9500 . ?
C23 C24 1.4101(14) . ?
C24 C25 1.4451(15) . ?
C25 C26 1.3603(15) . ?
C25 C39 1.4913(16) . ?
C26 C27 1.4918(15) . ?
C27 C28 1.3895(16) . ?
C27 C32 1.3938(16) . ?
C28 H28 0.9500 . ?
C28 C29 1.3863(16) . ?
C29 H29 0.9500 . ?
C29 C30 1.3819(19) . ?
C30 H30 0.9500 . ?
C30 C31 1.384(2) . ?
C31 H31 0.9500 . ?
C31 C32 1.3845(18) . ?
C32 H32 0.9500 . ?
C33 C34 1.3857(16) . ?
C33 C38 1.3803(16) . ?
C34 H34 0.9500 . ?
C34 C35 1.3899(17) . ?
C35 H35 0.9500 . ?
C35 C36 1.3829(19) . ?
C36 H36 0.9500 . ?
C36 C37 1.3838(19) . ?
C37 H37 0.9500 . ?
C37 C38 1.3912(16) . ?
C38 H38 0.9500 . ?
C39 C40 1.3936(16) . ?
C39 C44 1.3905(17) . ?
C40 H40 0.9500 . ?
C40 C41 1.3885(18) . ?
C41 H41 0.9500 . ?
C41 C42 1.373(2) . ?
C42 H42 0.9500 . ?
C42 C43 1.383(2) . ?
C43 H43 0.9500 . ?
C43 C44 1.3867(19) . ?
C44 H44 0.9500 . ?

loop_
_geom_torsion_atom_site_label_1
_geom_torsion_atom_site_label_2
_geom_torsion_atom_site_label_3
_geom_torsion_atom_site_label_4
_geom_torsion
_geom_torsion_site_symmetry_1
_geom_torsion_site_symmetry_2
_geom_torsion_site_symmetry_3
_geom_torsion_site_symmetry_4
_geom_torsion_publ_flag
N1 C1 C2 C3 177.13(11) . . . . ?
N1 C1 C6 C5 -177.23(10) . . . . ?
N1 C1 C6 C7 1.29(12) . . . . ?
N1 C13 C14 C15 -177.61(9) . . . . ?
N1 C13 C16 C17 177.77(10) . . . . ?
N2 C26 C27 C28 -115.52(11) . . . . ?
N2 C26 C27 C32 70.22(14) . . . . ?
N2 C33 C34 C35 -179.91(10) . . . . ?
N2 C33 C38 C37 -179.80(10) . . . . ?
C1 N1 C12 C7 -1.11(12) . . . . ?
C1 N1 C12 C11 -179.21(11) . . . . ?
C1 N1 C13 C14 74.62(14) . . . . ?
C1 N1 C13 C16 -103.16(12) . . . . ?
C1 C2 C3 C4 0.67(19) . . . . ?
C1 C6 C7 C8 177.31(12) . . . . ?
C1 C6 C7 C12 -1.93(12) . . . . ?
C2 C1 C6 C5 2.32(17) . . . . ?
C2 C1 C6 C7 -179.16(10) . . . . ?
C2 C3 C4 C5 1.0(2) . . . . ?
C3 C4 C5 C6 -1.0(2) . . . . ?
C4 C5 C6 C1 -0.58(18) . . . . ?
C4 C5 C6 C7 -178.62(13) . . . . ?
C5 C6 C7 C8 -4.5(2) . . . . ?
C5 C6 C7 C12 176.29(13) . . . . ?
C6 C1 C2 C3 -2.32(17) . . . . ?
C6 C7 C8 C9 -179.64(12) . . . . ?
C6 C7 C12 N1 1.88(12) . . . . ?
C6 C7 C12 C11 -179.85(10) . . . . ?
C7 C8 C9 C10 -0.2(2) . . . . ?
C8 C7 C12 N1 -177.48(10) . . . . ?
C8 C7 C12 C11 0.79(17) . . . . ?
C8 C9 C10 C11 0.7(2) . . . . ?
C9 C10 C11 C12 -0.40(19) . . . . ?
C10 C11 C12 N1 177.55(11) . . . . ?
C10 C11 C12 C7 -0.34(17) . . . . ?
C12 N1 C1 C2 -179.65(11) . . . . ?
C12 N1 C1 C6 -0.14(12) . . . . ?
C12 N1 C13 C14 -120.75(12) . . . . ?
C12 N1 C13 C16 61.46(14) . . . . ?
C12 C7 C8 C9 -0.48(18) . . . . ?
C13 N1 C1 C2 -12.72(18) . . . . ?
C13 N1 C1 C6 166.79(9) . . . . ?
C13 N1 C12 C7 -167.80(10) . . . . ?
C13 N1 C12 C11 14.10(18) . . . . ?
C13 C14 C15 C18 -0.13(16) . . . . ?
C13 C14 C15 C19 179.97(10) . . . . ?
C13 C16 C17 C18 -0.20(17) . . . . ?
C14 C13 C16 C17 0.01(16) . . . . ?
C14 C15 C18 C17 -0.06(16) . . . . ?
C14 C15 C19 C20 40.12(15) . . . . ?
C14 C15 C19 C23 -138.77(11) . . . . ?
C15 C19 C20 C21 -179.81(10) . . . . ?
C15 C19 C23 C24 178.77(9) . . . . ?
C16 C13 C14 C15 0.16(16) . . . . ?
C16 C17 C18 C15 0.22(17) . . . . ?
C18 C15 C19 C20 -139.77(11) . . . . ?
C18 C15 C19 C23 41.34(15) . . . . ?
C19 C15 C18 C17 179.83(10) . . . . ?
C19 C20 C21 C22 0.24(17) . . . . ?
C19 C23 C24 C22 1.81(15) . . . . ?
C19 C23 C24 C25 -177.74(10) . . . . ?
C20 C19 C23 C24 -0.14(16) . . . . ?
C20 C21 C22 C24 1.46(17) . . . . ?
C20 C21 C22 C82 179.93(10) . . . . ?
C21 C22 C24 C23 -2.45(16) . . . . ?
C21 C22 C24 C25 177.11(10) . . . . ?
C21 C22 C82 O1 2.09(17) . . . . ?
C21 C22 C82 N2 -176.27(10) . . . . ?
C22 C24 C25 C26 0.09(15) . . . . ?
C22 C24 C25 C39 -178.57(10) . . . . ?
C23 C19 C20 C21 -0.90(16) . . . . ?
C23 C24 C25 C26 179.64(10) . . . . ?
C23 C24 C25 C39 0.97(15) . . . . ?
C24 C22 C82 O1 -179.47(11) . . . . ?
C24 C22 C82 N2 2.17(15) . . . . ?
C24 C25 C26 N2 0.19(15) . . . . ?
C24 C25 C26 C27 177.94(9) . . . . ?
C24 C25 C39 C40 82.32(13) . . . . ?
C24 C25 C39 C44 -101.02(13) . . . . ?
C25 C26 C27 C28 66.65(14) . . . . ?
C25 C26 C27 C32 -107.62(13) . . . . ?
C25 C39 C40 C41 173.53(10) . . . . ?
C25 C39 C44 C43 -174.24(11) . . . . ?
C26 N2 C33 C34 70.59(14) . . . . ?
C26 N2 C33 C38 -109.42(12) . . . . ?
C26 N2 C82 O1 179.66(10) . . . . ?
C26 N2 C82 C22 -1.93(15) . . . . ?
C26 C25 C39 C40 -96.34(13) . . . . ?
C26 C25 C39 C44 80.32(14) . . . . ?
C26 C27 C28 C29 -172.42(11) . . . . ?
C26 C27 C32 C31 173.09(11) . . . . ?
C27 C28 C29 C30 -1.03(18) . . . . ?
C28 C27 C32 C31 -1.21(17) . . . . ?
C28 C29 C30 C31 -0.54(19) . . . . ?
C29 C30 C31 C32 1.2(2) . . . . ?
C30 C31 C32 C27 -0.35(19) . . . . ?
C32 C27 C28 C29 1.90(17) . . . . ?
C33 N2 C26 C25 -171.14(10) . . . . ?
C33 N2 C26 C27 11.04(14) . . . . ?
C33 N2 C82 O1 -8.19(15) . . . . ?
C33 N2 C82 C22 170.21(9) . . . . ?
C33 C34 C35 C36 -0.64(18) . . . . ?
C34 C33 C38 C37 0.18(18) . . . . ?
C34 C35 C36 C37 0.90(19) . . . . ?
C35 C36 C37 C38 -0.61(19) . . . . ?
C36 C37 C38 C33 0.07(18) . . . . ?
C38 C33 C34 C35 0.10(18) . . . . ?
C39 C25 C26 N2 178.87(9) . . . . ?
C39 C25 C26 C27 -3.37(15) . . . . ?
C39 C40 C41 C42 1.25(18) . . . . ?
C40 C39 C44 C43 2.45(18) . . . . ?
C40 C41 C42 C43 1.58(19) . . . . ?
C41 C42 C43 C44 -2.4(2) . . . . ?
C42 C43 C44 C39 0.3(2) . . . . ?
C44 C39 C40 C41 -3.24(17) . . . . ?
C82 N2 C26 C25 0.82(16) . . . . ?
C82 N2 C26 C27 -177.00(9) . . . . ?
C82 N2 C33 C34 -101.88(12) . . . . ?
C82 N2 C33 C38 78.11(13) . . . . ?
C82 C22 C24 C23 179.13(9) . . . . ?
C82 C22 C24 C25 -1.31(15) . . . . ?

loop_
_smtbx_masks_void_nr
_smtbx_masks_void_average_x
_smtbx_masks_void_average_y
_smtbx_masks_void_average_z
_smtbx_masks_void_volume
_smtbx_masks_void_count_electrons
_smtbx_masks_void_content
1 0.000 0.469 0.750 131.0 39.7 ?
2 0.000 0.531 0.250 131.0 39.7 ?
3 0.500 -0.031 0.750 131.0 39.7 ?
4 0.500 0.031 0.250 131.0 39.7 ?
